data_2108343
loop_
_publ_author_name
'Siidra, Oleg I.'
'Kozin, Michael S.'
'Depmeier, Wulf'
'Kayukov, Roman A.'
'Kovrugin, Vadim M.'

_publ_section_title
;
 Copper--lead selenite bromides: a new large family of compounds partly
 having Cu^2+^ substructures derivable from kagome nets
;
_journal_issue 6
_journal_name_full 'Acta Crystallographica Section B'
_journal_page_first 712
_journal_page_last 724
_journal_paper_doi 10.1107/S2052520618016542
_journal_volume 74
_journal_year 2018
_chemical_formula_sum 'Br Cu2 O6 Pb0.5 Se2'
_chemical_formula_weight 564.51
_space_group_crystal_system monoclinic
_space_group_IT_number 15
_space_group_name_Hall '-C 2yc'
_space_group_name_H-M_alt 'C 1 2/c 1'
_symmetry_space_group_name_Hall '-C 2yc'
_symmetry_space_group_name_H-M 'C 1 2/c 1'
_audit_creation_method SHELXL-2014/7
_cell_angle_alpha 90
_cell_angle_beta 100.684(10)
_cell_angle_gamma 90
_cell_formula_units_Z 8
_cell_length_a 19.434(8)
_cell_length_b 8.542(3)
_cell_length_c 9.039(3)
_cell_measurement_reflns_used 2105
_cell_measurement_temperature 296(2)
_cell_measurement_theta_max 36.762
_cell_measurement_theta_min 2.133
_cell_volume 1474.5(9)
_computing_structure_refinement 'SHELXL-2014/7 (Sheldrick, 2014)'
_diffrn_ambient_temperature 296(2)
_diffrn_measured_fraction_theta_full 1.000
_diffrn_measured_fraction_theta_max 0.973
_diffrn_measurement_device_type 'Bruker Apex2 Duo'
_diffrn_radiation_type MoK\a
_diffrn_radiation_wavelength 0.71073
_diffrn_reflns_av_R_equivalents 0.0465
_diffrn_reflns_av_unetI/netI 0.0584
_diffrn_reflns_Laue_measured_fraction_full 1.000
_diffrn_reflns_Laue_measured_fraction_max 0.973
_diffrn_reflns_limit_h_max 11
_diffrn_reflns_limit_h_min -32
_diffrn_reflns_limit_k_max 14
_diffrn_reflns_limit_k_min -14
_diffrn_reflns_limit_l_max 15
_diffrn_reflns_limit_l_min -15
_diffrn_reflns_number 11030
_diffrn_reflns_point_group_measured_fraction_full 1.000
_diffrn_reflns_point_group_measured_fraction_max 0.973
_diffrn_reflns_theta_full 25.242
_diffrn_reflns_theta_max 36.762
_diffrn_reflns_theta_min 2.133
_exptl_absorpt_coefficient_mu 32.402
_exptl_crystal_density_diffrn 5.086
_exptl_crystal_description prism
_exptl_crystal_F_000 2000
_refine_diff_density_max 4.644
_refine_diff_density_min -3.220
_refine_diff_density_rms 0.458
_refine_ls_extinction_coef 0.00009(4)
_refine_ls_extinction_expression Fc^*^=kFc[1+0.001xFc^2^\l^3^/sin(2\q)]^-1/4^
_refine_ls_extinction_method 'SHELXL-2014/7 (Sheldrick 2014'
_refine_ls_goodness_of_fit_ref 1.012
_refine_ls_hydrogen_treatment undef
_refine_ls_matrix_type full
_refine_ls_number_parameters 106
_refine_ls_number_reflns 3598
_refine_ls_number_restraints 0
_refine_ls_restrained_S_all 1.012
_refine_ls_R_factor_all 0.0529
_refine_ls_R_factor_gt 0.0347
_refine_ls_shift/su_max 0.001
_refine_ls_shift/su_mean 0.000
_refine_ls_structure_factor_coef Fsqd
_refine_ls_weighting_details 'w=1/[\s^2^(Fo^2^)+(0.0410P)^2^] where P=(Fo^2^+2Fc^2^)/3'
_refine_ls_weighting_scheme calc
_refine_ls_wR_factor_gt 0.0776
_refine_ls_wR_factor_ref 0.0836
_reflns_Friedel_coverage 0.000
_reflns_number_gt 2835
_reflns_number_total 3598
_reflns_threshold_expression 'I > 2\s(I)'
_cod_data_source_file ps5074sup1.cif
_cod_data_source_block CuPb41
_cod_original_cell_volume 1474.6(10)
_cod_original_formula_sum 'Br Cu2 O6 Pb0.50 Se2'
_cod_database_code 2108343
_shelx_shelxl_version_number 2014/7
_shelx_space_group_comment
;
The symmetry employed for this shelxl refinement is uniquely defined
by the following loop, which should always be used as a source of
symmetry information in preference to the above space-group names.
They are only intended as comments.
;

loop_
_space_group_symop_operation_xyz
'x, y, z'
'-x, y, -z+1/2'
'x+1/2, y+1/2, z'
'-x+1/2, y+1/2, -z+1/2'
'-x, -y, -z'
'x, -y, z-1/2'
'-x+1/2, -y+1/2, -z'
'x+1/2, -y+1/2, z-1/2'

loop_
_atom_site_label
_atom_site_type_symbol
_atom_site_fract_x
_atom_site_fract_y
_atom_site_fract_z
_atom_site_U_iso_or_equiv
_atom_site_adp_type
_atom_site_occupancy
_atom_site_site_symmetry_order
_atom_site_calc_flag
_atom_site_refinement_flags_posn
_atom_site_refinement_flags_adp
_atom_site_refinement_flags_occupancy
Pb1 Pb 0.0000 0.01049(2) 0.2500 0.01083(7) Uani 1 2 d S T P
Se1 Se 0.18424(3) 0.02022(4) 0.34453(4) 0.00752(9) Uani 1 1 d . . .
Se2 Se 0.12344(3) -0.56964(4) 0.28080(4) 0.00829(9) Uani 1 1 d . . .
Br1 Br -0.01836(3) -0.25103(5) 0.02374(5) 0.01356(10) Uani 1 1 d . . .
Cu1 Cu 0.17438(3) -0.33100(5) 0.49072(5) 0.00873(12) Uani 1 1 d . . .
Cu2 Cu 0.13466(3) 0.25055(5) 0.59093(5) 0.00843(12) Uani 1 1 d . . .
O1 O 0.1530(2) -0.5642(3) 0.4758(3) 0.0098(6) Uani 1 1 d . . .
O2 O 0.2058(2) -0.1171(3) 0.4829(3) 0.0101(6) Uani 1 1 d . . .
O3 O 0.1871(2) -0.6615(3) 0.2132(3) 0.0108(6) Uani 1 1 d . . .
O4 O 0.1244(2) -0.0707(3) 0.2120(3) 0.0109(6) Uani 1 1 d . . .
O5 O 0.1484(2) -0.3754(3) 0.2729(3) 0.0109(6) Uani 1 1 d . . .
O6 O 0.12201(19) 0.1304(3) 0.4080(3) 0.0097(6) Uani 1 1 d . . .

loop_
_atom_site_aniso_label
_atom_site_aniso_U_11
_atom_site_aniso_U_22
_atom_site_aniso_U_33
_atom_site_aniso_U_23
_atom_site_aniso_U_13
_atom_site_aniso_U_12
Pb1 0.01309(14) 0.00903(9) 0.01039(10) 0.000 0.00218(9) 0.000
Se1 0.0111(2) 0.00458(14) 0.00711(16) 0.00023(11) 0.00222(16) 0.00013(15)
Se2 0.0137(2) 0.00565(15) 0.00560(15) -0.00063(11) 0.00204(15) -0.00039(15)
Br1 0.0157(3) 0.01294(17) 0.01216(17) -0.00289(13) 0.00302(18) -0.00269(17)
Cu1 0.0162(3) 0.00440(18) 0.00583(19) -0.00017(15) 0.0027(2) -0.00093(19)
Cu2 0.0162(3) 0.00380(17) 0.00569(19) -0.00023(14) 0.0030(2) -0.00025(19)
O1 0.0181(19) 0.0056(10) 0.0056(11) 0.0002(9) 0.0021(12) -0.0009(12)
O2 0.0141(18) 0.0053(10) 0.0103(12) 0.0025(9) 0.0009(12) -0.0008(12)
O3 0.017(2) 0.0090(11) 0.0076(11) 0.0008(9) 0.0047(12) 0.0038(12)
O4 0.0164(19) 0.0071(11) 0.0087(12) -0.0037(9) 0.0014(12) -0.0004(12)
O5 0.021(2) 0.0044(10) 0.0070(11) 0.0003(9) 0.0020(12) 0.0001(12)
O6 0.0139(19) 0.0084(11) 0.0074(11) -0.0037(9) 0.0033(12) 0.0015(12)

loop_
_atom_type_symbol
_atom_type_description
_atom_type_scat_dispersion_real
_atom_type_scat_dispersion_imag
_atom_type_scat_source
O O 0.0106 0.0060 'International Tables Vol C Tables 4.2.6.8 and 6.1.1.4'
Cu Cu 0.3201 1.2651 'International Tables Vol C Tables 4.2.6.8 and 6.1.1.4'
Se Se -0.0929 2.2259 'International Tables Vol C Tables 4.2.6.8 and 6.1.1.4'
Br Br -0.2901 2.4595 'International Tables Vol C Tables 4.2.6.8 and 6.1.1.4'
Pb Pb -3.3944 10.1111 'International Tables Vol C Tables 4.2.6.8 and 6.1.1.4'

loop_
_geom_angle_atom_site_label_1
_geom_angle_atom_site_label_2
_geom_angle_atom_site_label_3
_geom_angle
_geom_angle_site_symmetry_1
_geom_angle_site_symmetry_3
O4 Pb1 O4 149.03(13) . 2
O4 Pb1 O6 140.35(9) . 2
O4 Pb1 O6 55.28(9) 2 2
O4 Pb1 O6 55.28(9) . .
O4 Pb1 O6 140.35(9) 2 .
O6 Pb1 O6 135.92(13) 2 .
O4 Pb1 Br1 72.99(6) . .
O4 Pb1 Br1 84.00(7) 2 .
O6 Pb1 Br1 86.62(6) 2 .
O6 Pb1 Br1 128.09(7) . .
O4 Pb1 Br1 84.01(7) . 2
O4 Pb1 Br1 72.99(6) 2 2
O6 Pb1 Br1 128.09(7) 2 2
O6 Pb1 Br1 86.62(6) . 2
Br1 Pb1 Br1 83.96(4) . 2
O4 Se1 O2 104.20(15) . .
O4 Se1 O6 93.11(17) . .
O2 Se1 O6 102.96(15) . .
O3 Se2 O5 101.64(17) . .
O3 Se2 O1 104.67(16) . .
O5 Se2 O1 88.52(14) . .
O3 Se2 Cu1 113.06(12) . .
O5 Se2 Cu1 43.46(9) . .
O1 Se2 Cu1 45.44(9) . .
O2 Cu1 O5 99.73(12) . .
O2 Cu1 O3 94.99(12) . 6_546
O5 Cu1 O3 164.95(13) . 6_546
O2 Cu1 O1 170.32(15) . .
O5 Cu1 O1 74.63(11) . .
O3 Cu1 O1 91.20(11) 6_546 .
O2 Cu1 O2 82.39(13) . 7_546
O5 Cu1 O2 97.48(14) . 7_546
O3 Cu1 O2 87.50(13) 6_546 7_546
O1 Cu1 O2 90.47(13) . 7_546
O2 Cu1 Se2 136.81(9) . .
O5 Cu1 Se2 37.11(8) . .
O3 Cu1 Se2 128.19(9) 6_546 .
O1 Cu1 Se2 37.82(8) . .
O2 Cu1 Se2 98.60(7) 7_546 .
O4 Cu2 O6 93.04(13) 6_556 .
O4 Cu2 O5 88.24(13) 6_556 6_556
O6 Cu2 O5 178.64(14) . 6_556
O4 Cu2 O1 175.35(16) 6_556 1_565
O6 Cu2 O1 88.91(12) . 1_565
O5 Cu2 O1 89.78(12) 6_556 1_565
Se2 O1 Cu2 117.03(16) . 1_545
Se2 O1 Cu1 96.75(13) . .
Cu2 O1 Cu1 144.03(15) 1_545 .
Se1 O2 Cu1 129.78(18) . .
Se1 O2 Cu1 107.96(16) . 7_546
Cu1 O2 Cu1 97.61(13) . 7_546
Se2 O3 Cu1 115.14(18) . 6_545
Se1 O4 Cu2 129.8(2) . 6
Se1 O4 Pb1 108.49(14) . .
Cu2 O4 Pb1 119.15(16) 6 .
Se2 O5 Cu2 124.50(16) . 6
Se2 O5 Cu1 99.44(13) . .
Cu2 O5 Cu1 135.23(15) 6 .
Se1 O6 Cu2 126.6(2) . .
Se1 O6 Pb1 102.54(12) . .
Cu2 O6 Pb1 127.60(16) . .

loop_
_geom_bond_atom_site_label_1
_geom_bond_atom_site_label_2
_geom_bond_distance
_geom_bond_site_symmetry_2
Pb1 O4 2.599(4) .
Pb1 O4 2.599(4) 2
Pb1 O6 2.731(4) 2
Pb1 O6 2.731(4) .
Pb1 Br1 3.0050(9) .
Pb1 Br1 3.0050(9) 2
Se1 O4 1.696(3) .
Se1 O2 1.710(3) .
Se1 O6 1.713(3) .
Se2 O3 1.673(3) .
Se2 O5 1.734(3) .
Se2 O1 1.751(3) .
Se2 Cu1 2.8354(9) .
Cu1 O2 1.931(3) .
Cu1 O5 1.977(3) .
Cu1 O3 1.981(3) 6_546
Cu1 O1 2.034(3) .
Cu1 O2 2.340(4) 7_546
Cu2 O4 1.917(3) 6_556
Cu2 O6 1.923(3) .
Cu2 O5 1.936(3) 6_556
Cu2 O1 1.963(3) 1_565
O1 Cu2 1.963(3) 1_545
O2 Cu1 2.340(4) 7_546
O3 Cu1 1.981(3) 6_545
O4 Cu2 1.918(3) 6
O5 Cu2 1.937(3) 6

_cod_database_fobs_code 2108343
